data_1560326
loop_
_publ_author_name
'Liu, Jinglin'
'Li, Hailou'
'Zheng, Rui'
'Liu, Yajie'
'Jin, Guangfeng'
'Chen, Lijuan'
'Zhao, Junwei'

_publ_section_title
;
 Syntheses, structural characterization and photoluminescence properties
 of {AsO 2 (OH)}-bridging arsenotungstates incorporating lanthanide ions
;
_journal_name_full 'Journal of Solid State Chemistry'
_journal_page_first 196
_journal_page_last 202
_journal_paper_doi 10.1016/j.jssc.2017.09.015
_journal_volume 256
_journal_year 2017
_chemical_formula_sum 'C16 H228 As6 N8 Na5 O231 W42 Yb5'
_chemical_formula_weight 13381.43
_space_group_IT_number 2
_space_group_name_Hall '-P 1'
_space_group_name_H-M_alt 'P -1'
_symmetry_cell_setting triclinic
_symmetry_space_group_name_H-M 'P -1'
_atom_sites_solution_hydrogens geom
_atom_sites_solution_primary direct
_atom_sites_solution_secondary difmap
_cell_angle_alpha 78.8310(10)
_cell_angle_beta 86.4950(10)
_cell_angle_gamma 83.8520(10)
_cell_formula_units_Z 1
_cell_length_a 14.3149(8)
_cell_length_b 19.2410(10)
_cell_length_c 22.4553(13)
_cell_measurement_reflns_used 20982
_cell_measurement_temperature 296(2)
_cell_measurement_theta_max 25.00
_cell_measurement_theta_min 1.67
_cell_volume 6027.7(6)
_computing_cell_refinement 'Bruker XSCANS'
_computing_data_collection 'Bruker XSCANS'
_computing_data_reduction 'Bruker SHELXTL'
_computing_molecular_graphics 'Bruker SHELXTL'
_computing_publication_material 'Bruker SHELXTL'
_computing_structure_refinement 'SHELXL-97 (Sheldrick, 1997)'
_computing_structure_solution 'SHELXS-97 (Sheldrick, 1990)'
_diffrn_ambient_temperature 296(2)
_diffrn_detector_area_resol_mean none
_diffrn_measured_fraction_theta_full 0.990
_diffrn_measured_fraction_theta_max 0.990
_diffrn_measurement_device_type 'Bruker P4'
_diffrn_measurement_method '\w scans'
_diffrn_radiation_monochromator graphite
_diffrn_radiation_source 'fine-focus sealed tube'
_diffrn_radiation_type MoK\a
_diffrn_radiation_wavelength 0.71073
_diffrn_reflns_av_R_equivalents 0.0419
_diffrn_reflns_av_sigmaI/netI 0.0816
_diffrn_reflns_limit_h_max 17
_diffrn_reflns_limit_h_min -16
_diffrn_reflns_limit_k_max 17
_diffrn_reflns_limit_k_min -22
_diffrn_reflns_limit_l_max 26
_diffrn_reflns_limit_l_min -26
_diffrn_reflns_number 30937
_diffrn_reflns_theta_full 25.00
_diffrn_reflns_theta_max 25.00
_diffrn_reflns_theta_min 1.67
_diffrn_standards_decay_% none
_diffrn_standards_interval_count none
_diffrn_standards_interval_time none
_diffrn_standards_number none
_exptl_absorpt_coefficient_mu 22.805
_exptl_absorpt_correction_T_max 0.1312
_exptl_absorpt_correction_T_min 0.0447
_exptl_absorpt_correction_type multi-scan
_exptl_absorpt_process_details SADABS
_exptl_crystal_colour colorless
_exptl_crystal_density_diffrn 3.686
_exptl_crystal_density_method 'not measured'
_exptl_crystal_description prism
_exptl_crystal_F_000 5939
_exptl_crystal_size_max 0.36
_exptl_crystal_size_mid 0.17
_exptl_crystal_size_min 0.15
_refine_diff_density_max 2.508
_refine_diff_density_min -2.168
_refine_diff_density_rms 0.373
_refine_ls_extinction_coef 0.000052(6)
_refine_ls_extinction_expression Fc^*^=kFc[1+0.001xFc^2^\l^3^/sin(2\q)]^-1/4^
_refine_ls_extinction_method SHELXL
_refine_ls_goodness_of_fit_ref 0.974
_refine_ls_hydrogen_treatment constr
_refine_ls_matrix_type full
_refine_ls_number_parameters 1193
_refine_ls_number_reflns 20982
_refine_ls_number_restraints 59
_refine_ls_restrained_S_all 0.973
_refine_ls_R_factor_all 0.0663
_refine_ls_R_factor_gt 0.0439
_refine_ls_shift/su_max 0.005
_refine_ls_shift/su_mean 0.000
_refine_ls_structure_factor_coef Fsqd
_refine_ls_weighting_details 'calc w=1/[\s^2^(Fo^2^)+(0.0457P)^2^+0.0000P] where P=(Fo^2^+2Fc^2^)/3'
_refine_ls_weighting_scheme calc
_refine_ls_wR_factor_gt 0.1012
_refine_ls_wR_factor_ref 0.1095
_reflns_number_gt 15773
_reflns_number_total 20982
_reflns_threshold_expression >2sigma(I)
_cod_data_source_file JSSC-2017-256-196.CIF
_cod_data_source_block 2
_cod_depositor_comments
;
The following automatic conversions were performed:

data item '_symmetry_cell_setting' value 'Triclinic' was changed to
'triclinic' in accordance with the built-in table derived from the
CIF Core dictionary named 'cif_core.dic' version 2.4.5 last updated
on 2014-11-21.

Automatic conversion script
Id: cif_fix_values 8369 2020-08-20 11:38:08Z andrius 
;
_cod_original_sg_symbol_H-M P-1
_cod_database_code 1560326

loop_
_symmetry_equiv_pos_as_xyz
'x, y, z'
'-x, -y, -z'

loop_
_atom_site_label
_atom_site_type_symbol
_atom_site_fract_x
_atom_site_fract_y
_atom_site_fract_z
_atom_site_U_iso_or_equiv
_atom_site_adp_type
_atom_site_occupancy
_atom_site_symmetry_multiplicity
_atom_site_calc_flag
_atom_site_refinement_flags
_atom_site_disorder_assembly
_atom_site_disorder_group
W1 W 0.14140(4) 0.79805(3) 0.05324(3) 0.01407(14) Uani 1 1 d . . .
W2 W 0.43708(4) 1.07872(3) 0.14050(3) 0.01848(15) Uani 1 1 d . . .
W3 W 0.09213(4) 1.01204(3) 0.15817(3) 0.01425(14) Uani 1 1 d . . .
W4 W 0.21459(4) 0.88111(3) 0.38274(3) 0.02002(15) Uani 1 1 d . . .
W5 W 0.23023(4) 0.79073(3) 0.24927(3) 0.01479(14) Uani 1 1 d . . .
W6 W 0.54422(4) 0.90462(3) 0.21204(3) 0.01876(15) Uani 1 1 d . . .
W7 W 0.11567(4) 1.04176(3) 0.31601(3) 0.01898(15) Uani 1 1 d . . .
W8 W 0.23144(4) 1.15694(3) 0.18908(3) 0.01961(15) Uani 1 1 d . . .
W9 W 0.02116(4) 0.63471(3) 0.04515(3) 0.01999(15) Uani 1 1 d . . .
W10 W 0.30286(5) 1.02994(3) 0.40223(3) 0.02168(15) Uani 1 1 d . . .
W11 W 0.33128(4) 0.60947(3) 0.23045(3) 0.02158(15) Uani 1 1 d . . .
W12 W 0.42655(5) 1.13742(3) 0.27342(3) 0.02238(16) Uani 1 1 d . . .
W13 W 0.44496(4) 0.80389(3) 0.33542(3) 0.02064(15) Uani 1 1 d . . .
W14 W 0.53618(4) 0.95824(4) 0.34711(3) 0.02278(16) Uani 1 1 d . . .
W15 W 0.26912(4) 0.61572(3) 0.08693(3) 0.01856(15) Uani 1 1 d . . .
W16 W -0.13536(4) 0.66137(3) 0.15874(3) 0.02357(16) Uani 1 1 d . . .
W17 W -0.02072(5) 0.49690(3) 0.15953(3) 0.02558(16) Uani 1 1 d . . .
W18 W -0.06783(5) 0.65368(4) 0.31364(3) 0.02501(16) Uani 1 1 d . . .
W19 W 0.15977(5) 0.62541(4) 0.35662(3) 0.02531(16) Uani 1 1 d . . .
W20 W 0.23107(5) 0.47296(3) 0.19527(3) 0.02451(16) Uani 1 1 d . . .
W21 W 0.05194(5) 0.49065(4) 0.31804(3) 0.02849(17) Uani 1 1 d . . .
Yb1 Yb 0.33421(4) 0.90958(3) 0.09957(3) 0.01505(15) Uani 1 1 d . . .
Yb2 Yb -0.03259(4) 0.83395(3) 0.19528(3) 0.01708(15) Uani 1 1 d . . .
As1 As 0.09579(10) 0.65352(8) 0.19497(7) 0.0164(3) Uani 1 1 d . . .
As2 As 0.32010(10) 0.96972(8) 0.25038(7) 0.0139(3) Uani 1 1 d . . .
As3 As -0.02349(11) 0.84345(8) -0.05285(7) 0.0189(3) Uani 1 1 d . . .
Na1 Na -0.32060(14) 0.45818(12) 0.39065(9) 0.0685(6) Uani 0.50 1 d P A 1
Yb3 Yb -0.32060(14) 0.45818(12) 0.39065(9) 0.0685(6) Uani 0.50 1 d P A 2
Na2 Na -0.1108(7) 1.0033(5) 0.0192(5) 0.085(3) Uani 1 1 d . . .
Na3 Na -0.2376(7) 0.6221(5) 0.4549(5) 0.082(3) Uiso 1 1 d . . .
O1W O 0.3941(7) 0.7862(6) 0.1005(5) 0.029(3) Uani 1 1 d . . .
O2W O 0.4657(7) 0.9172(6) 0.0344(5) 0.029(3) Uani 1 1 d . . .
O3W O 0.2926(8) 0.9852(6) 0.0086(5) 0.031(3) Uani 1 1 d U . .
O4W O -0.1840(7) 0.8628(6) 0.2316(5) 0.031(3) Uani 1 1 d . . .
O5W O -0.1175(7) 0.8865(5) 0.1098(5) 0.026(3) Uani 1 1 d . . .
O6W O -0.0226(7) 0.8830(5) 0.2878(5) 0.027(3) Uani 1 1 d . . .
O7W O 0.2154(7) 0.7726(5) -0.0333(5) 0.025(3) Uani 1 1 d . . .
O8W O -0.0322(7) 1.0869(5) 0.1870(5) 0.025(3) Uani 1 1 d . . .
O9W O 0.7369(12) 0.8092(9) 0.3426(8) 0.082(5) Uiso 1 1 d . . .
O10W O -0.3041(18) 0.5013(13) 0.1849(12) 0.144(9) Uiso 1 1 d . . .
O11W O -0.2298(16) 0.5025(12) 0.3028(11) 0.128(8) Uiso 1 1 d . . .
O12W O 0.5788(14) 0.6985(11) -0.1345(10) 0.108(7) Uiso 1 1 d . . .
O13W O -0.220(3) 1.041(2) 0.383(2) 0.109(13) Uiso 0.50 1 d P . .
O14W O -0.178(3) 0.555(2) 0.521(2) 0.116(14) Uiso 0.50 1 d P A .
O15W O -0.047(4) 0.944(3) 0.452(2) 0.146(18) Uiso 0.50 1 d P . .
O16W O 0.284(3) 0.646(2) -0.175(2) 0.132(16) Uiso 0.50 1 d P . .
O17W O -0.185(2) 0.4898(16) 0.4261(15) 0.193(12) Uiso 1 1 d . A .
O18W O 0.4196(18) 0.5827(13) 0.3990(12) 0.146(9) Uiso 1 1 d . . .
O19W O -0.3429(18) 0.6737(13) 0.2811(12) 0.148(9) Uiso 1 1 d . . .
O20W O 0.5479(13) 0.7240(9) 0.1603(8) 0.087(5) Uiso 1 1 d . . .
O21W O 0.3436(18) 0.4393(13) 0.3649(12) 0.143(9) Uiso 1 1 d . . .
O22W O -0.120(3) 0.348(2) 0.2830(19) 0.100(12) Uiso 0.50 1 d P . .
O23W O -0.462(2) 0.4037(17) 0.4093(16) 0.079(10) Uiso 0.50 1 d P . .
O24W O 0.4679(14) 0.6535(10) -0.0541(9) 0.102(6) Uiso 1 1 d . . .
O25W O 0.534(2) 0.5386(17) -0.0547(15) 0.193(12) Uiso 1 1 d . . .
O26W O -0.287(2) 0.3549(16) 0.4726(15) 0.072(9) Uiso 0.50 1 d P . .
O27W O -0.383(2) 0.4920(16) 0.4799(15) 0.069(9) Uiso 0.50 1 d P . .
O28W O -0.444(3) 0.575(2) 0.1210(19) 0.108(13) Uiso 0.50 1 d P . .
O31W O -0.439(3) 0.636(2) 0.488(2) 0.119(15) Uiso 0.50 1 d P A .
O32W O 0.418(2) 1.3249(16) -0.0231(15) 0.184(12) Uiso 1 1 d . . .
O35W O 0.0331(11) 0.7752(8) -0.1998(7) 0.066(5) Uani 1 1 d . . .
O36W O -0.0211(13) 0.7929(9) 0.3978(9) 0.090(6) Uiso 1 1 d . . .
O37W O 0.4062(9) 0.7659(6) -0.0263(7) 0.050(4) Uani 1 1 d . . .
O38W O -0.1520(8) 1.0101(7) 0.2680(6) 0.042(3) Uani 1 1 d . . .
O39W O 0.2909(9) 1.2207(7) 0.0103(6) 0.053(4) Uani 1 1 d . . .
O40W O 0.6513(8) 0.8852(6) 0.0515(5) 0.036(3) Uani 1 1 d . . .
O41W O 0.1492(10) 0.6973(7) -0.1092(6) 0.049(4) Uani 1 1 d . . .
O1 O 0.3626(7) 0.7778(5) 0.2897(5) 0.020(2) Uani 1 1 d U . .
O2 O 0.3603(7) 0.6282(5) 0.1436(5) 0.020(2) Uani 1 1 d . . .
O3 O 0.0640(7) 0.8611(5) -0.0067(4) 0.019(2) Uani 1 1 d . . .
O4 O 0.1033(7) 0.9464(5) 0.3639(5) 0.023(2) Uani 1 1 d . . .
O5 O 0.3172(7) 1.1911(5) 0.2402(5) 0.022(2) Uani 1 1 d . . .
O6 O 0.2300(7) 0.8552(5) 0.0524(5) 0.019(2) Uiso 1 1 d . . .
O7 O 0.2075(9) 0.6142(6) 0.4271(5) 0.041(3) Uani 1 1 d . . .
O8 O 0.1135(6) 1.0008(5) 0.2442(5) 0.018(2) Uani 1 1 d . . .
O9 O 0.2807(7) 0.8450(5) 0.1876(4) 0.017(2) Uani 1 1 d . . .
O10 O 0.2749(7) 0.7048(5) 0.2201(4) 0.018(2) Uani 1 1 d . . .
O11 O 0.1700(7) 1.0652(6) 0.3840(5) 0.023(2) Uani 1 1 d U . .
O12 O 0.5199(7) 0.8625(6) 0.3760(5) 0.026(3) Uani 1 1 d . . .
O13 O 0.3412(7) 1.1042(5) 0.3451(5) 0.023(2) Uani 1 1 d . . .
O14 O 0.1885(7) 0.9645(5) 0.1322(5) 0.024(2) Uani 1 1 d U . .
O15 O 0.1650(7) 1.1001(6) 0.1557(5) 0.025(3) Uani 1 1 d . . .
O16 O 0.0097(7) 0.9488(5) 0.1681(4) 0.018(2) Uani 1 1 d . . .
O17 O 0.1149(7) 0.8029(5) 0.2274(5) 0.024(3) Uani 1 1 d . . .
O18 O 0.2869(7) 0.5162(5) 0.1154(5) 0.026(3) Uani 1 1 d . . .
O19 O 0.1704(7) 1.1190(5) 0.2646(5) 0.023(2) Uani 1 1 d . . .
O20 O 0.1511(7) 0.6010(5) 0.0572(5) 0.020(2) Uani 1 1 d . . .
O21 O 0.1852(7) 0.7142(5) 0.3232(5) 0.024(3) Uani 1 1 d . . .
O22 O 0.0553(7) 0.7251(5) 0.0367(5) 0.020(2) Uani 1 1 d . . .
O23 O 0.3391(8) 0.6231(6) 0.0213(6) 0.035(3) Uani 1 1 d . . .
O24 O 0.3331(7) 1.1559(5) 0.1307(5) 0.019(2) Uani 1 1 d . . .
O25 O 0.4841(7) 1.1396(5) 0.1986(5) 0.028(3) Uani 1 1 d . . .
O26 O 0.2164(7) 0.7123(5) 0.0868(5) 0.017(2) Uani 1 1 d . . .
O27 O -0.0532(7) 0.9362(5) -0.0799(5) 0.020(2) Uani 1 1 d . . .
O28 O -0.0040(7) 0.5344(5) 0.0759(5) 0.024(3) Uani 1 1 d . . .
O29 O 0.0359(10) 0.4086(6) 0.3606(6) 0.048(4) Uani 1 1 d . . .
O30 O 0.0182(7) 0.6151(5) 0.1540(5) 0.023(3) Uani 1 1 d . . .
O31 O 0.4778(8) 1.2018(6) 0.3003(5) 0.035(3) Uani 1 1 d . . .
O32 O 0.1968(7) 0.5939(5) 0.1830(4) 0.017(2) Uani 1 1 d . . .
O33 O 0.3508(6) 1.0598(5) 0.2268(5) 0.017(2) Uani 1 1 d U . .
O34 O 0.1703(8) 0.4664(5) 0.2698(5) 0.032(3) Uani 1 1 d . . .
O35 O 0.2645(7) 0.9827(5) 0.3215(4) 0.017(2) Uani 1 1 d U . .
O36 O -0.0540(9) 0.5439(6) 0.3421(5) 0.036(3) Uani 1 1 d . . .
O37 O 0.4595(7) 0.8898(5) 0.1639(5) 0.017(2) Uani 1 1 d . . .
O38 O 0.5265(7) 1.0053(5) 0.1818(5) 0.022(2) Uani 1 1 d . . .
O39 O 0.3755(7) 1.0178(5) 0.1136(4) 0.019(2) Uani 1 1 d . . .
O40 O -0.0067(8) 0.4857(6) 0.2446(5) 0.031(3) Uani 1 1 d . . .
O41 O 0.5093(8) 1.1141(6) 0.0787(5) 0.033(3) Uani 1 1 d . . .
O42 O -0.1029(7) 0.6610(5) 0.0726(5) 0.025(3) Uani 1 1 d U . .
O43 O 0.2093(7) 0.8533(5) 0.3072(4) 0.019(2) Uani 1 1 d . . .
O44 O 0.5019(7) 1.0544(5) 0.3060(5) 0.024(3) Uani 1 1 d . . .
O45 O -0.1170(7) 0.8334(6) 0.0052(5) 0.027(3) Uani 1 1 d . . .
O46 O 0.4199(7) 0.9789(5) 0.3986(5) 0.025(3) Uani 1 1 d . . .
O47 O 0.0711(7) 0.8151(5) 0.1149(5) 0.020(2) Uani 1 1 d . . .
O48 O 0.4294(6) 0.9261(5) 0.2805(4) 0.016(2) Uiso 1 1 d . . .
O49 O 0.5405(7) 0.8156(5) 0.2723(5) 0.022(2) Uani 1 1 d . . .
O50 O 0.6081(7) 0.9385(6) 0.2813(5) 0.026(3) Uani 1 1 d . . .
O51 O 0.0063(8) 0.6301(6) -0.0291(5) 0.029(3) Uani 1 1 d . . .
O52 O -0.1265(8) 0.6322(6) 0.2456(5) 0.030(3) Uani 1 1 d . . .
O53 O 0.6492(7) 0.8825(6) 0.1749(5) 0.031(3) Uani 1 1 d . . .
O54 O 0.3415(7) 0.8398(5) 0.3840(4) 0.022(2) Uani 1 1 d . . .
O55 O 0.1611(8) 0.8169(6) 0.4339(5) 0.033(3) Uiso 1 1 d . . .
O56 O 0.0689(7) 0.6105(5) 0.2709(5) 0.024(3) Uani 1 1 d . . .
O57 O 0.3359(8) 0.5097(5) 0.2267(5) 0.030(3) Uani 1 1 d . . .
O58 O 0.4413(7) 0.6139(6) 0.2546(6) 0.033(3) Uani 1 1 d . . .
O59 O -0.1347(7) 0.5532(5) 0.1631(5) 0.023(2) Uani 1 1 d . . .
O60 O 0.2646(8) 0.5916(6) 0.3063(5) 0.031(3) Uani 1 1 d . . .
O61 O 0.1677(8) 1.2389(6) 0.1660(5) 0.035(3) Uani 1 1 d . . .
O62 O 0.3050(8) 1.0594(6) 0.4687(5) 0.034(3) Uani 1 1 d . . .
O63 O -0.0495(7) 0.7405(6) 0.2758(5) 0.028(3) Uani 1 1 d . . .
O64 O 0.0312(7) 0.6499(6) 0.3735(5) 0.028(3) Uani 1 1 d . . .
O65 O 0.1180(8) 0.4718(5) 0.1592(5) 0.028(3) Uani 1 1 d . . .
O66 O 0.2462(7) 0.9395(6) 0.4349(5) 0.023(2) Uani 1 1 d . . .
O67 O -0.0938(7) 0.7440(5) 0.1588(5) 0.025(3) Uani 1 1 d . . .
O68 O 0.6203(7) 0.9702(6) 0.3939(5) 0.031(3) Uani 1 1 d . . .
O69 O -0.0574(8) 0.4169(6) 0.1570(5) 0.037(3) Uani 1 1 d . . .
O70 O 0.1297(8) 0.5236(6) 0.3690(5) 0.029(3) Uani 1 1 d . . .
O71 O -0.2558(8) 0.6794(6) 0.1539(6) 0.035(3) Uani 1 1 d U . .
O72 O -0.1626(9) 0.6675(7) 0.3623(6) 0.044(3) Uani 1 1 d . A .
O73 O 0.4842(8) 0.7235(6) 0.3807(6) 0.034(3) Uani 1 1 d . . .
O74 O 0.2821(9) 0.3872(6) 0.1974(6) 0.041(3) Uani 1 1 d . . .
O75 O 0.0042(7) 1.0782(5) 0.3249(5) 0.023(2) Uani 1 1 d . . .
N1 N 0.1858(13) 1.2305(10) 0.3441(9) 0.077 Uiso 1 1 d D . .
H1A H 0.2110 1.1920 0.3295 0.093 Uiso 1 1 calc R . .
H1B H 0.1604 1.2174 0.3818 0.093 Uiso 1 1 calc R . .
N2 N 0.4226(15) 0.8523(11) 0.5057(10) 0.090 Uiso 1 1 d D . .
H2A H 0.3634 0.8435 0.5181 0.108 Uiso 1 1 calc R . .
H2B H 0.4260 0.8665 0.4651 0.108 Uiso 1 1 calc R . .
N3 N 0.1648(10) 0.4527(9) 0.0280(8) 0.046(4) Uani 1 1 d . . .
H3A H 0.1707 0.4798 0.0558 0.056 Uiso 1 1 calc R . .
H3B H 0.1030 0.4545 0.0216 0.056 Uiso 1 1 calc R . .
N4 N -0.2989(12) 1.0685(8) 0.1905(8) 0.049(4) Uiso 1 1 d . . .
H4A H -0.2645 1.0413 0.2202 0.058 Uiso 1 1 calc R . .
H4B H -0.3590 1.0584 0.1978 0.058 Uiso 1 1 calc R . .
C1 C 0.2526(17) 1.2849(12) 0.3407(13) 0.084 Uiso 1 1 d D . .
H1C H 0.3003 1.2678 0.3697 0.126 Uiso 1 1 calc R . .
H1D H 0.2196 1.3280 0.3496 0.126 Uiso 1 1 calc R . .
H1E H 0.2814 1.2941 0.3005 0.126 Uiso 1 1 calc R . .
C2 C 0.1196(17) 1.2774(13) 0.3025(12) 0.087 Uiso 1 1 d D . .
H2C H 0.0668 1.2523 0.2979 0.130 Uiso 1 1 calc R . .
H2D H 0.1508 1.2912 0.2636 0.130 Uiso 1 1 calc R . .
H2E H 0.0981 1.3190 0.3189 0.130 Uiso 1 1 calc R . .
C3 C 0.487(2) 0.7948(12) 0.5253(18) 0.156 Uiso 1 1 d D . .
H3C H 0.4717 0.7543 0.5100 0.234 Uiso 1 1 calc R . .
H3D H 0.4849 0.7839 0.5689 0.234 Uiso 1 1 calc R . .
H3E H 0.5490 0.8060 0.5106 0.234 Uiso 1 1 calc R . .
C4 C 0.456(2) 0.9013(12) 0.5357(13) 0.098 Uiso 1 1 d D . .
H4C H 0.4118 0.9430 0.5325 0.147 Uiso 1 1 calc R . .
H4D H 0.5155 0.9143 0.5175 0.147 Uiso 1 1 calc R . .
H4E H 0.4633 0.8803 0.5778 0.147 Uiso 1 1 calc R . .
C5 C 0.2121(16) 0.4844(12) -0.0289(10) 0.062(6) Uani 1 1 d . . .
H5A H 0.1835 0.5319 -0.0426 0.092 Uiso 1 1 calc R . .
H5B H 0.2065 0.4562 -0.0591 0.092 Uiso 1 1 calc R . .
H5C H 0.2774 0.4860 -0.0222 0.092 Uiso 1 1 calc R . .
C6 C 0.1980(14) 0.3800(9) 0.0535(11) 0.052(6) Uani 1 1 d . . .
H6A H 0.1613 0.3639 0.0898 0.078 Uiso 1 1 calc R . .
H6B H 0.2628 0.3776 0.0631 0.078 Uiso 1 1 calc R . .
H6C H 0.1918 0.3502 0.0245 0.078 Uiso 1 1 calc R . .
C7 C -0.294(2) 1.1417(14) 0.1926(14) 0.097(9) Uiso 1 1 d . . .
H7A H -0.3319 1.1539 0.2264 0.145 Uiso 1 1 calc R . .
H7B H -0.3162 1.1708 0.1556 0.145 Uiso 1 1 calc R . .
H7C H -0.2297 1.1496 0.1972 0.145 Uiso 1 1 calc R . .
C8 C -0.2659(17) 1.0508(13) 0.1341(11) 0.072(7) Uiso 1 1 d . . .
H8A H -0.2840 1.0049 0.1316 0.108 Uiso 1 1 calc R . .
H8B H -0.1987 1.0498 0.1307 0.108 Uiso 1 1 calc R . .
H8C H -0.2929 1.0858 0.1016 0.108 Uiso 1 1 calc R . .

loop_
_atom_site_aniso_label
_atom_site_aniso_U_11
_atom_site_aniso_U_22
_atom_site_aniso_U_33
_atom_site_aniso_U_23
_atom_site_aniso_U_13
_atom_site_aniso_U_12
W1 0.0131(3) 0.0156(3) 0.0137(3) -0.0046(2) -0.0007(2) 0.0010(2)
W2 0.0187(3) 0.0231(3) 0.0150(3) -0.0064(3) 0.0030(3) -0.0051(3)
W3 0.0125(3) 0.0170(3) 0.0131(3) -0.0047(2) -0.0005(2) 0.0028(2)
W4 0.0211(3) 0.0262(4) 0.0126(3) -0.0048(3) 0.0029(3) -0.0017(3)
W5 0.0143(3) 0.0171(3) 0.0127(3) -0.0034(2) -0.0001(2) 0.0004(2)
W6 0.0110(3) 0.0290(4) 0.0175(4) -0.0090(3) -0.0009(3) 0.0011(3)
W7 0.0169(3) 0.0258(4) 0.0147(3) -0.0087(3) 0.0029(3) 0.0029(3)
W8 0.0208(3) 0.0180(3) 0.0207(4) -0.0062(3) -0.0008(3) -0.0005(3)
W9 0.0198(3) 0.0209(3) 0.0212(4) -0.0080(3) -0.0006(3) -0.0040(3)
W10 0.0243(3) 0.0288(4) 0.0141(3) -0.0102(3) -0.0007(3) -0.0010(3)
W11 0.0191(3) 0.0200(3) 0.0251(4) -0.0055(3) -0.0046(3) 0.0044(3)
W12 0.0242(3) 0.0257(4) 0.0204(4) -0.0104(3) -0.0007(3) -0.0055(3)
W13 0.0182(3) 0.0249(4) 0.0183(4) -0.0040(3) -0.0058(3) 0.0029(3)
W14 0.0197(3) 0.0312(4) 0.0194(4) -0.0095(3) -0.0053(3) -0.0006(3)
W15 0.0171(3) 0.0166(3) 0.0215(4) -0.0055(3) 0.0022(3) 0.0021(2)
W16 0.0159(3) 0.0272(4) 0.0301(4) -0.0112(3) 0.0030(3) -0.0051(3)
W17 0.0282(4) 0.0222(4) 0.0286(4) -0.0084(3) 0.0034(3) -0.0086(3)
W18 0.0272(4) 0.0253(4) 0.0219(4) -0.0039(3) 0.0090(3) -0.0061(3)
W19 0.0336(4) 0.0239(4) 0.0172(4) 0.0001(3) -0.0006(3) -0.0046(3)
W20 0.0293(4) 0.0159(3) 0.0274(4) -0.0038(3) -0.0003(3) 0.0012(3)
W21 0.0386(4) 0.0218(4) 0.0240(4) -0.0011(3) 0.0051(3) -0.0076(3)
Yb1 0.0121(3) 0.0193(3) 0.0140(4) -0.0050(3) 0.0011(3) -0.0001(3)
Yb2 0.0128(3) 0.0216(4) 0.0171(4) -0.0058(3) 0.0012(3) 0.0001(3)
As1 0.0155(8) 0.0157(8) 0.0178(9) -0.0042(6) 0.0008(6) -0.0007(6)
As2 0.0135(7) 0.0177(8) 0.0112(8) -0.0058(6) 0.0013(6) 0.0006(6)
As3 0.0205(8) 0.0187(8) 0.0183(9) -0.0056(7) -0.0046(7) 0.0008(6)
Na1 0.0717(13) 0.0900(15) 0.0510(12) -0.0210(11) 0.0209(10) -0.0403(11)
Yb3 0.0717(13) 0.0900(15) 0.0510(12) -0.0210(11) 0.0209(10) -0.0403(11)
Na2 0.086(7) 0.068(7) 0.101(9) -0.015(6) -0.007(7) -0.009(6)
O1W 0.026(6) 0.027(6) 0.037(7) -0.010(5) 0.006(5) -0.007(5)
O2W 0.027(6) 0.035(7) 0.024(7) -0.005(5) 0.004(5) -0.001(5)
O3W 0.034(6) 0.036(6) 0.018(6) 0.005(5) -0.003(5) -0.007(5)
O4W 0.006(5) 0.056(8) 0.033(7) -0.016(6) -0.001(5) 0.008(5)
O5W 0.032(6) 0.021(6) 0.021(6) 0.002(5) 0.002(5) -0.002(5)
O6W 0.028(6) 0.026(6) 0.027(7) -0.009(5) 0.002(5) -0.005(5)
O7W 0.033(6) 0.026(6) 0.016(6) -0.008(5) 0.002(5) -0.002(5)
O8W 0.021(6) 0.027(6) 0.024(7) -0.005(5) 0.008(5) 0.010(5)
O35W 0.079(11) 0.059(10) 0.064(11) -0.021(8) -0.027(9) 0.009(8)
O37W 0.040(8) 0.039(8) 0.069(11) -0.006(7) 0.022(7) -0.014(6)
O38W 0.033(7) 0.047(8) 0.045(9) -0.007(6) 0.018(6) -0.007(6)
O39W 0.051(9) 0.056(9) 0.045(9) -0.008(7) -0.007(7) 0.018(7)
O40W 0.030(7) 0.057(8) 0.022(7) -0.008(6) 0.008(5) -0.012(6)
O41W 0.065(9) 0.051(9) 0.037(8) -0.021(7) 0.008(7) -0.011(7)
O1 0.020(2) 0.021(2) 0.020(3) -0.0036(11) -0.0010(10) -0.0017(10)
O2 0.018(5) 0.018(6) 0.021(6) -0.004(5) -0.002(5) 0.006(4)
O3 0.024(6) 0.018(6) 0.013(6) 0.001(4) -0.005(5) 0.001(4)
O4 0.022(6) 0.025(6) 0.022(6) -0.004(5) 0.004(5) -0.002(5)
O5 0.025(6) 0.018(6) 0.023(6) -0.007(5) 0.000(5) 0.004(5)
O7 0.058(9) 0.038(7) 0.022(7) 0.009(6) -0.005(6) -0.004(6)
O8 0.011(5) 0.023(6) 0.019(6) -0.006(5) 0.006(4) 0.006(4)
O9 0.018(5) 0.024(6) 0.008(5) -0.002(4) 0.003(4) 0.001(4)
O10 0.023(6) 0.018(5) 0.013(6) 0.004(4) -0.008(5) -0.002(4)
O11 0.019(5) 0.035(6) 0.018(5) -0.012(4) 0.006(4) -0.002(4)
O12 0.023(6) 0.033(7) 0.024(7) -0.006(5) -0.006(5) -0.002(5)
O13 0.019(6) 0.029(6) 0.021(6) -0.009(5) -0.007(5) 0.004(5)
O14 0.012(4) 0.025(5) 0.032(5) -0.008(4) 0.007(4) 0.010(4)
O15 0.023(6) 0.034(6) 0.024(7) -0.022(5) -0.001(5) 0.002(5)
O16 0.019(5) 0.024(6) 0.014(6) -0.006(5) -0.003(4) -0.005(4)
O17 0.020(6) 0.024(6) 0.026(7) -0.005(5) 0.005(5) 0.001(5)
O18 0.034(6) 0.017(6) 0.024(7) -0.006(5) 0.007(5) 0.008(5)
O19 0.028(6) 0.014(5) 0.025(7) -0.007(5) 0.002(5) 0.002(5)
O20 0.020(6) 0.019(6) 0.021(6) 0.001(5) -0.003(5) -0.003(4)
O21 0.025(6) 0.022(6) 0.025(7) -0.008(5) 0.009(5) 0.001(5)
O22 0.013(5) 0.027(6) 0.025(6) -0.012(5) -0.001(5) -0.005(4)
O23 0.039(7) 0.025(6) 0.042(8) -0.013(6) 0.003(6) 0.002(5)
O24 0.018(5) 0.017(5) 0.020(6) 0.004(5) -0.005(5) 0.001(4)
O25 0.021(6) 0.028(6) 0.036(7) -0.007(5) 0.000(5) -0.010(5)
O26 0.017(5) 0.015(5) 0.019(6) 0.001(4) -0.001(4) -0.003(4)
O27 0.026(6) 0.022(6) 0.013(6) -0.005(5) -0.005(5) 0.003(5)
O28 0.025(6) 0.024(6) 0.027(7) -0.010(5) 0.003(5) -0.008(5)
O29 0.075(10) 0.026(7) 0.037(8) 0.006(6) -0.001(7) -0.011(7)
O30 0.025(6) 0.016(6) 0.026(7) -0.004(5) -0.009(5) 0.010(5)
O31 0.045(7) 0.033(7) 0.034(8) -0.017(6) -0.002(6) -0.019(6)
O32 0.021(6) 0.018(5) 0.016(6) -0.007(4) -0.003(5) -0.007(4)
O33 0.013(5) 0.017(5) 0.023(5) -0.004(4) 0.003(4) -0.006(4)
O34 0.051(8) 0.019(6) 0.027(7) -0.005(5) -0.008(6) -0.003(5)
O35 0.020(5) 0.022(5) 0.009(5) -0.006(4) 0.001(4) -0.001(4)
O36 0.052(8) 0.024(6) 0.029(7) -0.003(5) 0.013(6) -0.008(6)
O37 0.019(5) 0.017(5) 0.017(6) -0.006(4) -0.007(5) -0.001(4)
O38 0.017(6) 0.026(6) 0.025(7) -0.006(5) -0.002(5) 0.000(5)
O39 0.022(6) 0.022(6) 0.010(6) -0.002(4) 0.006(4) -0.004(5)
O40 0.038(7) 0.030(7) 0.026(7) -0.009(5) 0.001(6) -0.010(5)
O41 0.047(7) 0.029(7) 0.021(7) 0.001(5) 0.005(6) -0.012(6)
O42 0.021(5) 0.033(6) 0.024(6) -0.005(5) -0.006(4) -0.012(4)
O43 0.025(6) 0.021(6) 0.009(6) 0.003(4) -0.004(5) -0.008(5)
O44 0.018(6) 0.023(6) 0.034(7) -0.013(5) 0.004(5) -0.005(5)
O45 0.017(6) 0.038(7) 0.026(7) -0.009(5) 0.006(5) -0.001(5)
O46 0.036(7) 0.030(6) 0.012(6) -0.003(5) 0.001(5) -0.015(5)
O47 0.015(5) 0.022(6) 0.022(6) 0.000(5) 0.005(5) -0.001(4)
O49 0.021(6) 0.025(6) 0.019(6) -0.002(5) -0.008(5) 0.004(5)
O50 0.022(6) 0.033(7) 0.019(6) -0.003(5) 0.000(5) 0.003(5)
O51 0.034(7) 0.034(7) 0.026(7) -0.018(5) 0.006(5) -0.014(5)
O52 0.032(7) 0.029(6) 0.027(7) -0.002(5) 0.010(5) -0.008(5)
O53 0.013(6) 0.042(7) 0.040(8) -0.023(6) 0.000(5) 0.008(5)
O54 0.024(6) 0.029(6) 0.009(6) 0.002(5) -0.001(5) 0.004(5)
O56 0.028(6) 0.022(6) 0.020(6) -0.003(5) 0.012(5) -0.004(5)
O57 0.040(7) 0.021(6) 0.030(7) -0.009(5) -0.006(6) 0.007(5)
O58 0.016(6) 0.035(7) 0.049(8) -0.014(6) -0.016(6) 0.006(5)
O59 0.017(6) 0.023(6) 0.030(7) -0.009(5) 0.009(5) -0.007(5)
O60 0.031(7) 0.024(6) 0.038(8) -0.005(5) -0.006(6) 0.000(5)
O61 0.048(8) 0.021(6) 0.038(8) -0.008(5) -0.011(6) 0.006(5)
O62 0.033(7) 0.049(8) 0.025(7) -0.017(6) -0.002(6) -0.002(6)
O63 0.024(6) 0.029(6) 0.031(7) 0.001(5) -0.001(5) -0.010(5)
O64 0.030(6) 0.029(6) 0.021(7) 0.004(5) 0.009(5) -0.004(5)
O65 0.033(7) 0.028(6) 0.024(7) -0.012(5) 0.002(5) -0.006(5)
O66 0.019(6) 0.035(7) 0.015(6) -0.008(5) 0.007(5) -0.001(5)
O67 0.020(6) 0.025(6) 0.034(7) -0.010(5) -0.001(5) -0.005(5)
O68 0.019(6) 0.043(7) 0.037(8) -0.014(6) -0.016(5) -0.002(5)
O69 0.050(8) 0.034(7) 0.034(8) -0.017(6) 0.016(6) -0.023(6)
O70 0.039(7) 0.028(6) 0.019(6) 0.000(5) 0.006(5) -0.014(5)
O71 0.022(5) 0.046(6) 0.043(6) -0.020(5) 0.001(5) -0.009(5)
O72 0.042(8) 0.051(8) 0.041(8) -0.021(7) 0.025(6) -0.012(6)
O73 0.025(6) 0.031(7) 0.042(8) 0.002(6) -0.001(6) 0.006(5)
O74 0.046(8) 0.021(6) 0.055(9) 0.003(6) -0.008(7) -0.007(6)
O75 0.022(6) 0.027(6) 0.021(6) -0.013(5) 0.008(5) 0.003(5)
N3 0.022(8) 0.067(12) 0.057(12) -0.031(10) 0.004(8) -0.005(8)
C5 0.071(16) 0.060(15) 0.056(16) -0.016(12) -0.014(13) -0.006(12)
C6 0.040(12) 0.030(11) 0.090(18) -0.033(11) -0.015(12) 0.022(9)

loop_
_atom_type_symbol
_atom_type_description
_atom_type_scat_dispersion_real
_atom_type_scat_dispersion_imag
_atom_type_scat_source
C C 0.0033 0.0016 'International Tables Vol C Tables 4.2.6.8 and 6.1.1.4'
H H 0.0000 0.0000 'International Tables Vol C Tables 4.2.6.8 and 6.1.1.4'
N N 0.0061 0.0033 'International Tables Vol C Tables 4.2.6.8 and 6.1.1.4'
O O 0.0106 0.0060 'International Tables Vol C Tables 4.2.6.8 and 6.1.1.4'
As As 0.0499 2.0058 'International Tables Vol C Tables 4.2.6.8 and 6.1.1.4'
W W -0.8490 6.8722 'International Tables Vol C Tables 4.2.6.8 and 6.1.1.4'
Yb Yb -0.3850 5.5486 'International Tables Vol C Tables 4.2.6.8 and 6.1.1.4'
Na Na 0.0362 0.0249 'International Tables Vol C Tables 4.2.6.8 and 6.1.1.4'

loop_
_geom_angle_atom_site_label_1
_geom_angle_atom_site_label_2
_geom_angle_atom_site_label_3
_geom_angle
_geom_angle_site_symmetry_1
_geom_angle_site_symmetry_3
O47 W1 O6 101.6(5) . .
O47 W1 O26 102.4(4) . .
O6 W1 O26 95.7(4) . .
O47 W1 O3 95.0(4) . .
O6 W1 O3 96.8(4) . .
O26 W1 O3 156.0(4) . .
O47 W1 O22 91.7(4) . .
O6 W1 O22 166.6(5) . .
O26 W1 O22 81.3(4) . .
O3 W1 O22 81.7(4) . .
O47 W1 O7W 172.1(4) . .
O6 W1 O7W 85.2(4) . .
O26 W1 O7W 80.7(4) . .
O3 W1 O7W 80.1(4) . .
O22 W1 O7W 81.5(4) . .
O41 W2 O39 104.9(5) . .
O41 W2 O38 99.1(5) . .
O39 W2 O38 93.4(4) . .
O41 W2 O24 98.0(5) . .
O39 W2 O24 95.1(4) . .
O38 W2 O24 158.3(4) . .
O41 W2 O25 94.0(5) . .
O39 W2 O25 161.0(4) . .
O38 W2 O25 83.4(4) . .
O24 W2 O25 82.1(4) . .
O41 W2 O33 165.1(4) . .
O39 W2 O33 88.9(4) . .
O38 W2 O33 85.3(4) . .
O24 W2 O33 74.9(4) . .
O25 W2 O33 72.3(4) . .
O14 W3 O16 100.5(5) . .
O14 W3 O27 96.7(5) . 2_575
O16 W3 O27 97.1(4) . 2_575
O14 W3 O8 102.8(5) . .
O16 W3 O8 94.7(4) . .
O27 W3 O8 154.9(4) 2_575 .
O14 W3 O15 92.5(4) . .
O16 W3 O15 166.9(4) . .
O27 W3 O15 82.6(4) 2_575 .
O8 W3 O15 80.9(4) . .
O14 W3 O8W 173.9(4) . .
O16 W3 O8W 84.6(4) . .
O27 W3 O8W 79.4(4) 2_575 .
O8 W3 O8W 79.7(4) . .
O15 W3 O8W 82.4(4) . .
O55 W4 O66 100.6(5) . .
O55 W4 O43 104.5(5) . .
O66 W4 O43 154.9(4) . .
O55 W4 O54 100.7(5) . .
O66 W4 O54 88.4(4) . .
O43 W4 O54 86.6(4) . .
O55 W4 O4 97.3(5) . .
O66 W4 O4 87.9(4) . .
O43 W4 O4 89.3(4) . .
O54 W4 O4 162.0(4) . .
O55 W4 O35 168.7(5) . .
O66 W4 O35 73.3(4) . .
O43 W4 O35 82.0(4) . .
O54 W4 O35 88.7(4) . .
O4 W4 O35 73.3(4) . .
O17 W5 O9 99.2(5) . .
O17 W5 O43 94.4(5) . .
O9 W5 O43 101.7(4) . .
O17 W5 O10 101.0(4) . .
O9 W5 O10 93.2(4) . .
O43 W5 O10 156.5(4) . .
O17 W5 O21 86.6(4) . .
O9 W5 O21 171.9(4) . .
O43 W5 O21 83.3(4) . .
O10 W5 O21 80.2(4) . .
O17 W5 O1 171.0(5) . .
O9 W5 O1 87.3(4) . .
O43 W5 O1 78.0(4) . .
O10 W5 O1 84.8(4) . .
O21 W5 O1 87.6(4) . .
O53 W6 O37 103.2(5) . .
O53 W6 O38 100.8(5) . .
O37 W6 O38 91.0(4) . .
O53 W6 O49 97.8(5) . .
O37 W6 O49 98.3(4) . .
O38 W6 O49 156.8(5) . .
O53 W6 O50 94.4(5) . .
O37 W6 O50 162.0(4) . .
O38 W6 O50 81.7(4) . .
O49 W6 O50 83.1(4) . .
O53 W6 O48 165.9(4) . .
O37 W6 O48 89.5(4) . .
O38 W6 O48 84.8(4) . .
O49 W6 O48 74.0(4) . .
O50 W6 O48 73.5(4) . .
O75 W7 O11 99.9(5) . .
O75 W7 O19 101.0(5) . .
O11 W7 O19 89.5(4) . .
O75 W7 O8 103.9(4) . .
O11 W7 O8 156.2(4) . .
O19 W7 O8 86.4(4) . .
O75 W7 O4 99.0(5) . .
O11 W7 O4 88.4(4) . .
O19 W7 O4 159.9(4) . .
O8 W7 O4 87.5(4) . .
O75 W7 O35 169.9(4) . .
O11 W7 O35 73.8(4) . .
O19 W7 O35 87.0(4) . .
O8 W7 O35 82.5(4) . .
O4 W7 O35 73.2(4) . .
O61 W8 O15 100.4(5) . .
O61 W8 O24 104.1(5) . .
O15 W8 O24 94.3(4) . .
O61 W8 O19 103.7(5) . .
O15 W8 O19 86.3(5) . .
O24 W8 O19 151.6(4) . .
O61 W8 O5 96.0(5) . .
O15 W8 O5 162.8(4) . .
O24 W8 O5 87.0(4) . .
O19 W8 O5 84.5(4) . .
O61 W8 O33 165.7(4) . .
O15 W8 O33 93.4(4) . .
O24 W8 O33 70.8(4) . .
O19 W8 O33 80.8(4) . .
O5 W8 O33 70.7(4) . .
O51 W9 O22 100.9(5) . .
O51 W9 O42 102.3(5) . .
O22 W9 O42 93.0(4) . .
O51 W9 O20 103.7(5) . .
O22 W9 O20 87.7(4) . .
O42 W9 O20 153.3(4) . .
O51 W9 O28 93.7(5) . .
O22 W9 O28 165.1(4) . .
O42 W9 O28 87.2(4) . .
O20 W9 O28 85.5(4) . .
O51 W9 O30 165.0(4) . .
O22 W9 O30 93.4(4) . .
O42 W9 O30 72.2(4) . .
O20 W9 O30 81.2(4) . .
O28 W9 O30 72.4(4) . .
O62 W10 O13 103.6(5) . .
O62 W10 O46 102.3(5) . .
O13 W10 O46 91.6(4) . .
O62 W10 O11 97.1(5) . .
O13 W10 O11 89.2(4) . .
O46 W10 O11 159.8(4) . .
O62 W10 O66 97.9(5) . .
O13 W10 O66 157.7(4) . .
O46 W10 O66 89.5(4) . .
O11 W10 O66 82.3(4) . .
O62 W10 O35 166.0(5) . .
O13 W10 O35 86.0(4) . .
O46 W10 O35 87.4(4) . .
O11 W10 O35 72.5(4) . .
O66 W10 O35 71.8(4) . .
O58 W11 O60 99.8(5) . .
O58 W11 O10 104.2(5) . .
O60 W11 O10 87.9(4) . .
O58 W11 O57 101.1(5) . .
O60 W11 O57 89.5(5) . .
O10 W11 O57 154.6(4) . .
O58 W11 O2 98.3(5) . .
O60 W11 O2 161.9(4) . .
O10 W11 O2 86.7(4) . .
O57 W11 O2 88.1(4) . .
O58 W11 O32 169.2(5) . .
O60 W11 O32 89.2(4) . .
O10 W11 O32 82.0(4) . .
O57 W11 O32 72.7(4) . .
O2 W11 O32 73.0(4) . .
O31 W12 O25 102.6(5) . .
O31 W12 O44 101.9(5) . .
O25 W12 O44 91.6(5) . .
O31 W12 O5 100.5(5) . .
O25 W12 O5 92.1(5) . .
O44 W12 O5 155.9(4) . .
O31 W12 O13 99.8(5) . .
O25 W12 O13 157.5(4) . .
O44 W12 O13 82.7(4) . .
O5 W12 O13 84.8(4) . .
O31 W12 O33 173.2(4) . .
O25 W12 O33 73.8(4) . .
O44 W12 O33 84.1(4) . .
O5 W12 O33 74.1(4) . .
O13 W12 O33 83.9(4) . .
O73 W13 O1 102.4(5) . .
O73 W13 O49 102.7(5) . .
O1 W13 O49 94.5(4) . .
O73 W13 O54 102.9(5) . .
O1 W13 O54 89.2(5) . .
O49 W13 O54 152.6(4) . .
O73 W13 O12 94.6(5) . .
O1 W13 O12 162.7(4) . .
O49 W13 O12 85.0(4) . .
O54 W13 O12 83.6(4) . .
O73 W13 O48 164.4(4) . .
O1 W13 O48 92.4(4) . .
O49 W13 O48 70.7(4) . .
O54 W13 O48 82.1(4) . .
O12 W13 O48 71.1(4) . .
O68 W14 O50 101.3(5) . .
O68 W14 O12 100.5(5) . .
O50 W14 O12 92.6(5) . .
O68 W14 O44 101.8(5) . .
O50 W14 O44 91.6(5) . .
O12 W14 O44 156.1(4) . .
O68 W14 O46 99.7(5) . .
O50 W14 O46 158.9(4) . .
O12 W14 O46 85.7(4) . .
O44 W14 O46 82.0(4) . .
O68 W14 O48 172.3(4) . .
O50 W14 O48 74.2(4) . .
O12 W14 O48 73.8(4) . .
O44 W14 O48 84.8(4) . .
O46 W14 O48 85.2(4) . .
O23 W15 O18 100.2(5) . .
O23 W15 O20 101.0(5) . .
O18 W15 O20 87.5(4) . .
O23 W15 O26 103.3(5) . .
O18 W15 O26 156.4(4) . .
O20 W15 O26 86.5(4) . .
O23 W15 O2 99.7(5) . .
O18 W15 O2 89.2(4) . .
O20 W15 O2 159.3(4) . .
O26 W15 O2 88.5(4) . .
O23 W15 O32 170.2(4) . .
O18 W15 O32 73.3(4) . .
O20 W15 O32 86.2(4) . .
O26 W15 O32 83.6(4) . .
O2 W15 O32 73.3(4) . .
O71 W16 O67 104.9(5) . .
O71 W16 O52 100.1(5) . .
O67 W16 O52 92.7(5) . .
O71 W16 O42 98.5(5) . .
O67 W16 O42 95.4(5) . .
O52 W16 O42 157.1(5) . .
O71 W16 O59 95.3(5) . .
O67 W16 O59 159.8(4) . .
O52 W16 O59 82.2(4) . .
O42 W16 O59 82.8(4) . .
O71 W16 O30 166.1(4) . .
O67 W16 O30 87.6(4) . .
O52 W16 O30 85.3(4) . .
O42 W16 O30 73.7(4) . .
O59 W16 O30 72.6(4) . .
O69 W17 O59 101.7(5) . .
O69 W17 O28 100.8(5) . .
O59 W17 O28 90.9(5) . .
O69 W17 O40 99.5(5) . .
O59 W17 O40 92.3(5) . .
O28 W17 O40 158.3(4) . .
O69 W17 O65 100.2(5) . .
O59 W17 O65 158.0(4) . .
O28 W17 O65 86.5(4) . .
O40 W17 O65 82.6(5) . .
O69 W17 O30 173.3(5) . .
O59 W17 O30 73.8(4) . .
O28 W17 O30 74.5(4) . .
O40 W17 O30 85.8(4) . .
O65 W17 O30 84.5(4) . .
O72 W18 O63 102.9(6) . .
O72 W18 O52 102.3(5) . .
O63 W18 O52 93.1(5) . .
O72 W18 O64 96.4(5) . .
O63 W18 O64 94.0(4) . .
O52 W18 O64 158.0(5) . .
O72 W18 O36 94.4(5) . .
O63 W18 O36 162.7(5) . .
O52 W18 O36 83.7(5) . .
O64 W18 O36 83.3(5) . .
O72 W18 O56 164.1(5) . .
O63 W18 O56 90.3(4) . .
O52 W18 O56 85.5(4) . .
O64 W18 O56 73.6(4) . .
O36 W18 O56 72.5(4) . .
O7 W19 O21 101.8(5) . .
O7 W19 O64 102.7(6) . .
O21 W19 O64 95.4(5) . .
O7 W19 O60 103.0(5) . .
O21 W19 O60 87.4(5) . .
O64 W19 O60 153.0(5) . .
O7 W19 O70 93.4(5) . .
O21 W19 O70 163.6(5) . .
O64 W19 O70 87.3(5) . .
O60 W19 O70 83.0(5) . .
O7 W19 O56 163.2(4) . .
O21 W19 O56 94.5(4) . .
O64 W19 O56 71.0(4) . .
O60 W19 O56 82.0(4) . .
O70 W19 O56 71.0(4) . .
O74 W20 O34 102.3(5) . .
O74 W20 O65 102.3(5) . .
O34 W20 O65 90.5(5) . .
O74 W20 O57 97.4(5) . .
O34 W20 O57 89.5(5) . .
O65 W20 O57 159.9(4) . .
O74 W20 O18 97.5(5) . .
O34 W20 O18 159.7(4) . .
O65 W20 O18 89.8(5) . .
O57 W20 O18 83.3(5) . .
O74 W20 O32 166.7(5) . .
O34 W20 O32 87.4(4) . .
O65 W20 O32 86.6(4) . .
O57 W20 O32 73.3(4) . .
O18 W20 O32 72.3(4) . .
O29 W21 O36 100.8(6) . .
O29 W21 O70 99.9(5) . .
O36 W21 O70 92.9(5) . .
O29 W21 O40 101.0(5) . .
O36 W21 O40 90.1(5) . .
O70 W21 O40 158.0(4) . .
O29 W21 O34 100.1(6) . .
O36 W21 O34 158.8(4) . .
O70 W21 O34 86.7(5) . .
O40 W21 O34 82.7(5) . .
O29 W21 O56 172.4(5) . .
O36 W21 O56 74.0(4) . .
O70 W21 O56 75.2(4) . .
O40 W21 O56 84.7(4) . .
O34 W21 O56 85.5(4) . .
O9 Yb1 O39 111.3(3) . .
O9 Yb1 O2W 141.3(4) . .
O39 Yb1 O2W 81.5(4) . .
O9 Yb1 O6 86.1(3) . .
O39 Yb1 O6 144.2(3) . .
O2W Yb1 O6 104.8(4) . .
O9 Yb1 O37 74.5(3) . .
O39 Yb1 O37 71.0(3) . .
O2W Yb1 O37 75.9(4) . .
O6 Yb1 O37 144.7(3) . .
O9 Yb1 O3W 145.7(4) . .
O39 Yb1 O3W 77.4(4) . .
O2W Yb1 O3W 71.5(4) . .
O6 Yb1 O3W 71.7(4) . .
O37 Yb1 O3W 137.2(4) . .
O9 Yb1 O14 69.7(4) . .
O39 Yb1 O14 78.0(3) . .
O2W Yb1 O14 148.2(4) . .
O6 Yb1 O14 79.5(4) . .
O37 Yb1 O14 118.8(4) . .
O3W Yb1 O14 80.5(4) . .
O9 Yb1 O1W 73.0(4) . .
O39 Yb1 O1W 143.5(3) . .
O2W Yb1 O1W 75.9(4) . .
O6 Yb1 O1W 70.4(3) . .
O37 Yb1 O1W 75.8(3) . .
O3W Yb1 O1W 120.5(4) . .
O14 Yb1 O1W 133.1(4) . .
O9 Yb1 Na2 111.8(3) . 2_575
O39 Yb1 Na2 95.7(3) . 2_575
O2W Yb1 Na2 102.6(3) . 2_575
O6 Yb1 Na2 48.6(3) . 2_575
O37 Yb1 Na2 166.7(3) . 2_575
O3W Yb1 Na2 34.2(3) . 2_575
O14 Yb1 Na2 56.3(3) . 2_575
O1W Yb1 Na2 116.9(3) . 2_575
O17 Yb2 O63 76.3(4) . .
O17 Yb2 O16 86.6(3) . .
O63 Yb2 O16 144.3(4) . .
O17 Yb2 O4W 141.0(4) . .
O63 Yb2 O4W 78.6(4) . .
O16 Yb2 O4W 97.1(4) . .
O17 Yb2 O67 112.9(4) . .
O63 Yb2 O67 72.1(4) . .
O16 Yb2 O67 143.5(4) . .
O4W Yb2 O67 86.6(4) . .
O17 Yb2 O47 69.2(4) . .
O63 Yb2 O47 118.4(4) . .
O16 Yb2 O47 82.8(3) . .
O4W Yb2 O47 149.8(4) . .
O67 Yb2 O47 76.6(4) . .
O17 Yb2 O5W 142.7(4) . .
O63 Yb2 O5W 135.8(3) . .
O16 Yb2 O5W 74.1(3) . .
O4W Yb2 O5W 74.2(4) . .
O67 Yb2 O5W 72.1(4) . .
O47 Yb2 O5W 76.8(4) . .
O17 Yb2 O6W 73.1(4) . .
O63 Yb2 O6W 74.0(4) . .
O16 Yb2 O6W 71.0(3) . .
O4W Yb2 O6W 71.5(4) . .
O67 Yb2 O6W 142.6(4) . .
O47 Yb2 O6W 134.9(3) . .
O5W Yb2 O6W 126.6(4) . .
O56 As1 O30 100.7(5) . .
O56 As1 O32 95.8(5) . .
O30 As1 O32 95.5(4) . .
O35 As2 O48 96.6(4) . .
O35 As2 O33 95.6(4) . .
O48 As2 O33 100.5(4) . .
O3 As3 O27 91.6(4) . .
O3 As3 O45 97.2(5) . .
O27 As3 O45 95.8(5) . .
O17W Na1 O27W 80.7(11) . .
O17W Na1 O23W 150.0(12) . .
O27W Na1 O23W 76.4(12) . .
O17W Na1 O11W 74.6(10) . .
O27W Na1 O11W 139.9(9) . .
O23W Na1 O11W 135.0(10) . .
O17W Na1 O26W 80.3(10) . .
O27W Na1 O26W 73.6(11) . .
O23W Na1 O26W 74.9(11) . .
O11W Na1 O26W 130.6(10) . .
O17W Na1 Na3 41.6(8) . .
O27W Na1 Na3 56.7(8) . .
O23W Na1 Na3 130.1(9) . .
O11W Na1 Na3 84.3(6) . .
O26W Na1 Na3 103.9(7) . .
O3W Na2 O3 105.9(5) 2_575 2_575
O3W Na2 O5W 96.7(5) 2_575 .
O3 Na2 O5W 137.2(5) 2_575 .
O3W Na2 O27 92.1(4) 2_575 .
O3 Na2 O27 114.8(5) 2_575 .
O5W Na2 O27 99.8(4) . .
O3W Na2 Na2 151.6(7) 2_575 2_575
O3 Na2 Na2 74.2(4) 2_575 2_575
O5W Na2 Na2 101.9(5) . 2_575
O27 Na2 Na2 63.7(4) . 2_575
O3W Na2 Yb1 29.2(3) 2_575 2_575
O3 Na2 Yb1 86.5(3) 2_575 2_575
O5W Na2 Yb1 124.9(4) . 2_575
O27 Na2 Yb1 80.6(3) . 2_575
Na2 Na2 Yb1 125.4(5) 2_575 2_575
O14W Na3 O72 124.9(15) . .
O14W Na3 O17W 67.3(15) . .
O72 Na3 O17W 85.8(8) . .
O14W Na3 O31W 106.5(16) . .
O72 Na3 O31W 128.0(10) . .
O17W Na3 O31W 109.9(11) . .
O14W Na3 Na1 89.8(13) . .
O72 Na3 Na1 92.6(4) . .
O17W Na3 Na1 33.9(6) . .
O31W Na3 Na1 79.6(9) . .
Yb1 O3W Na2 116.6(5) . 2_575
Yb2 O5W Na2 137.3(5) . .
Na1 O17W Na3 104.5(12) . .
W13 O1 W5 152.1(6) . .
W15 O2 W11 120.6(5) . .
As3 O3 W1 131.1(5) . .
As3 O3 Na2 119.0(5) . 2_575
W1 O3 Na2 109.9(5) . 2_575
W4 O4 W7 119.7(5) . .
W12 O5 W8 124.4(5) . .
W1 O6 Yb1 152.9(6) . .
W7 O8 W3 149.9(5) . .
W5 O9 Yb1 172.4(5) . .
W11 O10 W5 153.0(5) . .
W7 O11 W10 119.5(5) . .
W14 O12 W13 124.6(5) . .
W10 O13 W12 148.0(6) . .
W3 O14 Yb1 172.4(6) . .
W8 O15 W3 153.9(6) . .
W3 O16 Yb2 152.5(5) . .
W5 O17 Yb2 172.6(6) . .
W15 O18 W20 120.5(5) . .
W7 O19 W8 149.4(6) . .
W9 O20 W15 147.5(6) . .
W19 O21 W5 151.9(6) . .
W9 O22 W1 152.5(5) . .
W8 O24 W2 121.3(5) . .
W12 O25 W2 119.1(5) . .
W1 O26 W15 152.8(6) . .
As3 O27 W3 131.4(6) . 2_575
As3 O27 Na2 109.4(5) . .
W3 O27 Na2 115.3(5) 2_575 .
W17 O28 W9 122.3(5) . .
As1 O30 W16 114.5(5) . .
As1 O30 W17 133.3(5) . .
W16 O30 W17 93.7(4) . .
As1 O30 W9 122.8(5) . .
W16 O30 W9 92.0(3) . .
W17 O30 W9 90.5(3) . .
As1 O32 W20 136.3(5) . .
As1 O32 W15 115.5(5) . .
W20 O32 W15 93.8(4) . .
As1 O32 W11 115.2(4) . .
W20 O32 W11 93.5(3) . .
W15 O32 W11 93.0(3) . .
As2 O33 W2 114.5(5) . .
As2 O33 W12 134.2(5) . .
W2 O33 W12 94.8(3) . .
As2 O33 W8 120.8(4) . .
W2 O33 W8 92.4(3) . .
W12 O33 W8 90.4(3) . .
W20 O34 W21 147.4(6) . .
As2 O35 W10 136.0(5) . .
As2 O35 W7 115.5(4) . .
W10 O35 W7 93.9(4) . .
As2 O35 W4 115.0(5) . .
W10 O35 W4 93.6(3) . .
W7 O35 W4 93.6(3) . .
W21 O36 W18 119.7(6) . .
W6 O37 Yb1 161.2(5) . .
W6 O38 W2 141.8(5) . .
W2 O39 Yb1 158.9(5) . .
W17 O40 W21 157.4(6) . .
W9 O42 W16 121.8(5) . .
W4 O43 W5 156.5(6) . .
W12 O44 W14 159.9(6) . .
W10 O46 W14 146.7(6) . .
W1 O47 Yb2 175.6(6) . .
As2 O48 W6 116.2(5) . .
As2 O48 W14 131.9(5) . .
W6 O48 W14 93.2(3) . .
As2 O48 W13 122.7(4) . .
W6 O48 W13 92.9(3) . .
W14 O48 W13 90.3(3) . .
W13 O49 W6 121.9(5) . .
W14 O50 W6 119.1(5) . .
W18 O52 W16 141.8(6) . .
W4 O54 W13 144.5(5) . .
As1 O56 W18 115.3(5) . .
As1 O56 W21 133.9(5) . .
W18 O56 W21 93.8(4) . .
As1 O56 W19 121.5(5) . .
W18 O56 W19 92.0(4) . .
W21 O56 W19 90.2(3) . .
W11 O57 W20 120.3(5) . .
W17 O59 W16 119.9(5) . .
W11 O60 W19 145.3(6) . .
W18 O63 Yb2 158.1(6) . .
W19 O64 W18 123.0(6) . .
W20 O65 W17 148.0(6) . .
W4 O66 W10 120.9(5) . .
W16 O67 Yb2 159.3(6) . .
W21 O70 W19 123.3(5) . .
W18 O72 Na3 144.4(8) . .
C2 N1 C1 94.2(17) . .
C2 N1 H1A 112.9 . .
C1 N1 H1A 112.9 . .
C2 N1 H1B 112.9 . .
C1 N1 H1B 112.9 . .
H1A N1 H1B 110.3 . .
C3 N2 C4 98.5(9) . .
C3 N2 H2A 112.1 . .
C4 N2 H2A 112.1 . .
C3 N2 H2B 112.1 . .
C4 N2 H2B 112.1 . .
H2A N2 H2B 109.7 . .
C6 N3 C5 116.1(17) . .
C6 N3 H3A 108.3 . .
C5 N3 H3A 108.3 . .
C6 N3 H3B 108.3 . .
C5 N3 H3B 108.3 . .
H3A N3 H3B 107.4 . .
C8 N4 C7 113(2) . .
C8 N4 H4A 109.0 . .
C7 N4 H4A 109.0 . .
C8 N4 H4B 109.0 . .
C7 N4 H4B 109.0 . .
H4A N4 H4B 107.8 . .
N1 C1 H1C 109.5 . .
N1 C1 H1D 109.5 . .
H1C C1 H1D 109.5 . .
N1 C1 H1E 109.5 . .
H1C C1 H1E 109.5 . .
H1D C1 H1E 109.5 . .
N1 C2 H2C 109.5 . .
N1 C2 H2D 109.5 . .
H2C C2 H2D 109.5 . .
N1 C2 H2E 109.5 . .
H2C C2 H2E 109.5 . .
H2D C2 H2E 109.5 . .
N2 C3 H3C 109.5 . .
N2 C3 H3D 109.5 . .
H3C C3 H3D 109.5 . .
N2 C3 H3E 109.5 . .
H3C C3 H3E 109.5 . .
H3D C3 H3E 109.5 . .
N2 C4 H4C 109.5 . .
N2 C4 H4D 109.5 . .
H4C C4 H4D 109.5 . .
N2 C4 H4E 109.5 . .
H4C C4 H4E 109.5 . .
H4D C4 H4E 109.5 . .
N3 C5 H5A 109.5 . .
N3 C5 H5B 109.5 . .
H5A C5 H5B 109.5 . .
N3 C5 H5C 109.5 . .
H5A C5 H5C 109.5 . .
H5B C5 H5C 109.5 . .
N3 C6 H6A 109.5 . .
N3 C6 H6B 109.5 . .
H6A C6 H6B 109.5 . .
N3 C6 H6C 109.5 . .
H6A C6 H6C 109.5 . .
H6B C6 H6C 109.5 . .
N4 C7 H7A 109.5 . .
N4 C7 H7B 109.5 . .
H7A C7 H7B 109.5 . .
N4 C7 H7C 109.5 . .
H7A C7 H7C 109.5 . .
H7B C7 H7C 109.5 . .
N4 C8 H8A 109.5 . .
N4 C8 H8B 109.5 . .
H8A C8 H8B 109.5 . .
N4 C8 H8C 109.5 . .
H8A C8 H8C 109.5 . .
H8B C8 H8C 109.5 . .

loop_
_geom_bond_atom_site_label_1
_geom_bond_atom_site_label_2
_geom_bond_distance
_geom_bond_site_symmetry_2
W1 O47 1.724(10) .
W1 O6 1.761(9) .
W1 O26 1.919(9) .
W1 O3 1.942(9) .
W1 O22 2.063(9) .
W1 O7W 2.267(11) .
W2 O41 1.752(11) .
W2 O39 1.755(9) .
W2 O38 1.936(10) .
W2 O24 1.976(10) .
W2 O25 2.096(11) .
W2 O33 2.224(10) .
W3 O14 1.709(10) .
W3 O16 1.760(9) .
W3 O27 1.926(9) 2_575
W3 O8 1.941(10) .
W3 O15 2.073(10) .
W3 O8W 2.309(10) .
W4 O55 1.725(11) .
W4 O66 1.877(10) .
W4 O43 1.883(10) .
W4 O54 1.903(10) .
W4 O4 1.935(10) .
W4 O35 2.315(9) .
W5 O17 1.729(10) .
W5 O9 1.734(9) .
W5 O43 1.926(10) .
W5 O10 1.927(10) .
W5 O21 2.113(10) .
W5 O1 2.121(9) .
W6 O53 1.727(11) .
W6 O37 1.753(9) .
W6 O38 1.919(10) .
W6 O49 1.969(10) .
W6 O50 2.092(11) .
W6 O48 2.242(10) .
W7 O75 1.689(10) .
W7 O11 1.904(10) .
W7 O19 1.906(10) .
W7 O8 1.931(10) .
W7 O4 1.958(10) .
W7 O35 2.304(10) .
W8 O61 1.738(11) .
W8 O15 1.814(10) .
W8 O24 1.900(11) .
W8 O19 1.910(11) .
W8 O5 1.974(10) .
W8 O33 2.451(9) .
W9 O51 1.714(11) .
W9 O22 1.828(9) .
W9 O42 1.893(11) .
W9 O20 1.921(10) .
W9 O28 1.983(10) .
W9 O30 2.398(11) .
W10 O62 1.700(11) .
W10 O13 1.834(10) .
W10 O46 1.855(11) .
W10 O11 1.989(10) .
W10 O66 1.989(10) .
W10 O35 2.298(9) .
W11 O58 1.713(10) .
W11 O60 1.892(12) .
W11 O10 1.900(10) .
W11 O57 1.931(10) .
W11 O2 1.941(10) .
W11 O32 2.330(9) .
W12 O31 1.725(10) .
W12 O25 1.820(12) .
W12 O44 1.878(10) .
W12 O5 1.889(10) .
W12 O13 2.005(11) .
W12 O33 2.364(9) .
W13 O73 1.737(11) .
W13 O1 1.780(9) .
W13 O49 1.907(11) .
W13 O54 1.932(11) .
W13 O12 2.009(10) .
W13 O48 2.429(9) .
W14 O68 1.707(10) .
W14 O50 1.826(11) .
W14 O12 1.864(10) .
W14 O44 1.927(10) .
W14 O46 2.017(11) .
W14 O48 2.408(9) .
W15 O23 1.721(12) .
W15 O18 1.892(10) .
W15 O20 1.921(9) .
W15 O26 1.929(9) .
W15 O2 1.941(9) .
W15 O32 2.319(10) .
W16 O71 1.727(11) .
W16 O67 1.756(10) .
W16 O52 1.930(11) .
W16 O42 1.962(11) .
W16 O59 2.063(10) .
W16 O30 2.286(10) .
W17 O69 1.690(10) .
W17 O59 1.866(10) .
W17 O28 1.888(11) .
W17 O40 1.901(11) .
W17 O65 1.993(11) .
W17 O30 2.376(10) .
W18 O72 1.720(12) .
W18 O63 1.761(10) .
W18 O52 1.920(11) .
W18 O64 1.999(11) .
W18 O36 2.076(11) .
W18 O56 2.274(11) .
W19 O7 1.729(11) .
W19 O21 1.794(10) .
W19 O64 1.884(11) .
W19 O60 1.954(12) .
W19 O70 2.013(10) .
W19 O56 2.464(11) .
W20 O74 1.725(12) .
W20 O34 1.826(12) .
W20 O65 1.858(10) .
W20 O57 1.950(11) .
W20 O18 1.985(11) .
W20 O32 2.292(9) .
W21 O29 1.710(11) .
W21 O36 1.850(12) .
W21 O70 1.881(11) .
W21 O40 1.919(11) .
W21 O34 2.016(13) .
W21 O56 2.375(10) .
Yb1 O9 2.260(9) .
Yb1 O39 2.307(10) .
Yb1 O2W 2.312(11) .
Yb1 O6 2.324(9) .
Yb1 O37 2.325(9) .
Yb1 O3W 2.336(10) .
Yb1 O14 2.375(10) .
Yb1 O1W 2.433(11) .
Yb1 Na2 4.279(10) 2_575
Yb2 O17 2.255(10) .
Yb2 O63 2.310(10) .
Yb2 O16 2.311(9) .
Yb2 O4W 2.319(10) .
Yb2 O67 2.323(10) .
Yb2 O47 2.324(10) .
Yb2 O5W 2.335(10) .
Yb2 O6W 2.459(11) .
As1 O56 1.784(10) .
As1 O30 1.787(10) .
As1 O32 1.787(10) .
As2 O35 1.790(10) .
As2 O48 1.799(9) .
As2 O33 1.805(9) .
As3 O3 1.773(9) .
As3 O27 1.785(10) .
As3 O45 1.809(11) .
Na1 O17W 2.32(3) .
Na1 O27W 2.32(3) .
Na1 O23W 2.36(3) .
Na1 O11W 2.36(2) .
Na1 O26W 2.46(3) .
Na1 Na3 4.026(10) .
Na2 O3W 2.690(15) 2_575
Na2 O3 2.720(14) 2_575
Na2 O5W 2.730(14) .
Na2 O27 2.822(16) .
Na2 Na2 3.23(2) 2_575
Na2 Yb1 4.279(10) 2_575
Na3 O14W 1.94(4) .
Na3 O72 2.337(17) .
Na3 O17W 2.76(3) .
Na3 O31W 2.93(5) .
O3W Na2 2.690(15) 2_575
O3 Na2 2.720(14) 2_575
O27 W3 1.926(9) 2_575
N1 C2 1.478(10) .
N1 C1 1.479(10) .
N1 H1A 0.9000 .
N1 H1B 0.9000 .
N2 C3 1.382(10) .
N2 C4 1.396(10) .
N2 H2A 0.9000 .
N2 H2B 0.9000 .
N3 C6 1.45(2) .
N3 C5 1.46(3) .
N3 H3A 0.9000 .
N3 H3B 0.9000 .
N4 C8 1.42(3) .
N4 C7 1.43(3) .
N4 H4A 0.9000 .
N4 H4B 0.9000 .
C1 H1C 0.9600 .
C1 H1D 0.9600 .
C1 H1E 0.9600 .
C2 H2C 0.9600 .
C2 H2D 0.9600 .
C2 H2E 0.9600 .
C3 H3C 0.9600 .
C3 H3D 0.9600 .
C3 H3E 0.9600 .
C4 H4C 0.9600 .
C4 H4D 0.9600 .
C4 H4E 0.9600 .
C5 H5A 0.9600 .
C5 H5B 0.9600 .
C5 H5C 0.9600 .
C6 H6A 0.9600 .
C6 H6B 0.9600 .
C6 H6C 0.9600 .
C7 H7A 0.9600 .
C7 H7B 0.9600 .
C7 H7C 0.9600 .
C8 H8A 0.9600 .
C8 H8B 0.9600 .
C8 H8C 0.9600 .

loop_
_geom_hbond_atom_site_label_D
_geom_hbond_atom_site_label_H
_geom_hbond_atom_site_label_A
_geom_hbond_distance_DH
_geom_hbond_distance_HA
_geom_hbond_distance_DA
_geom_hbond_angle_DHA
_geom_hbond_site_symmetry_A
N1 H1A O19 0.90 2.35 3.08(2) 138.5 .
N1 H1A O5 0.90 2.44 3.07(3) 126.6 .
N1 H1A O13 0.90 2.37 3.11(2) 139.5 .
N2 H2B O54 0.90 2.41 3.10(2) 133.1 .
N2 H2B O12 0.90 2.35 3.13(3) 145.1 .
N2 H2B O46 0.90 2.37 3.07(2) 134.4 .
N3 H3A O20 0.90 2.32 3.033(19) 135.5 .
N3 H3A O65 0.90 2.38 3.06(2) 133.0 .
N3 H3A O18 0.90 2.44 3.195(19) 142.2 .
N3 H3B O51 0.90 2.35 3.058(18) 135.2 2_565
N3 H3B O28 0.90 2.49 2.997(19) 116.3 .
N3 H3B O28 0.90 2.64 3.333(18) 134.3 2_565
N4 H4B O50 0.90 2.74 3.254(19) 117.3 1_455
N4 H4B O38 0.90 2.11 2.927(19) 151.3 1_455
N4 H4B O25 0.90 2.60 3.27(2) 131.9 1_455
